data_1573791
_journal_paper_doi 10.1039/D4CC06512C
_chemical_compound_source 'synthesized by the authors'
_chemical_formula_moiety 'C30 H25 N O2 Si'
_chemical_formula_sum 'C30 H25 N O2 Si'
_chemical_formula_weight 459.60
_space_group_crystal_system monoclinic
_space_group_IT_number 14
_space_group_name_Hall '-P 2yn'
_space_group_name_H-M_alt 'P 1 21/n 1'
_atom_sites_solution_hydrogens geom
_atom_sites_solution_primary direct
_audit_creation_method SHELXL-2019/3
_audit_update_record
;
2024-07-24 deposited with the CCDC.	2025-01-28 downloaded from the CCDC.
;
_cell_angle_alpha 90
_cell_angle_beta 105.4050(10)
_cell_angle_gamma 90
_cell_formula_units_Z 4
_cell_length_a 8.0000(2)
_cell_length_b 21.9129(7)
_cell_length_c 14.2074(5)
_cell_measurement_reflns_used 9815
_cell_measurement_temperature 150(2)
_cell_measurement_theta_max 27.4903
_cell_measurement_theta_min 2.3804
_cell_volume 2401.12(13)
_computing_cell_refinement 'SAINT V8.40B (Bruker AXS LLC, 2019)'
_computing_data_collection 'Bruker Instrument Service vV6.2.16'
_computing_data_reduction 'SAINT V8.40B (Bruker AXS LLC, 2019)'
_computing_structure_refinement 'SHELXL-2019/2 (Sheldrick, 2019)'
_computing_structure_solution 'SHELXT 2018/2 (Sheldrick, 2018)'
_diffrn_ambient_temperature 150(2)
_diffrn_measured_fraction_theta_full 0.999
_diffrn_measured_fraction_theta_max 0.998
_diffrn_measurement_device_type 'Bruker D8 VENTURE Kappa Duo PHOTONIII CMOS'
_diffrn_measurement_method '\f and \w scans'
_diffrn_radiation_monochromator 'Quazar Mo multilayer optic'
_diffrn_radiation_type MoK\a
_diffrn_radiation_wavelength 0.71073
_diffrn_reflns_av_R_equivalents 0.0356
_diffrn_reflns_av_unetI/netI 0.0226
_diffrn_reflns_Laue_measured_fraction_full 0.999
_diffrn_reflns_Laue_measured_fraction_max 0.998
_diffrn_reflns_limit_h_max 10
_diffrn_reflns_limit_h_min -10
_diffrn_reflns_limit_k_max 28
_diffrn_reflns_limit_k_min -28
_diffrn_reflns_limit_l_max 18
_diffrn_reflns_limit_l_min -18
_diffrn_reflns_number 37428
_diffrn_reflns_point_group_measured_fraction_full 0.999
_diffrn_reflns_point_group_measured_fraction_max 0.998
_diffrn_reflns_theta_full 25.242
_diffrn_reflns_theta_max 27.506
_diffrn_reflns_theta_min 2.380
_diffrn_source 'I\mS  micro-focus sealed tube'
_exptl_absorpt_coefficient_mu 0.126
_exptl_absorpt_correction_T_max 0.98
_exptl_absorpt_correction_T_min 0.89
_exptl_absorpt_correction_type multi-scan
_exptl_absorpt_process_details
;
Krause, L., Herbst-Irmer, R., Sheldrick, G. M., Stalke, D. (2015).
"Comparison of silver and molybdenum microfocus X-ray sources for
single-crystal structure determination"
J. Appl. Cryst. 48, 3-10.
doi:10.1107/S1600576714022985
;
_exptl_crystal_colour orange-red
_exptl_crystal_density_diffrn 1.271
_exptl_crystal_description prism
_exptl_crystal_F_000 968
_exptl_crystal_size_max 0.309
_exptl_crystal_size_mid 0.278
_exptl_crystal_size_min 0.161
_refine_diff_density_max 0.350
_refine_diff_density_min -0.262
_refine_diff_density_rms 0.040
_refine_ls_extinction_method none
_refine_ls_goodness_of_fit_ref 1.046
_refine_ls_hydrogen_treatment constr
_refine_ls_matrix_type full
_refine_ls_number_parameters 311
_refine_ls_number_reflns 5515
_refine_ls_number_restraints 0
_refine_ls_restrained_S_all 1.046
_refine_ls_R_factor_all 0.0431
_refine_ls_R_factor_gt 0.0369
_refine_ls_shift/su_max 0.001
_refine_ls_shift/su_mean 0.000
_refine_ls_structure_factor_coef Fsqd
_refine_ls_weighting_details 'w=1/[\s^2^(Fo^2^)+(0.0362P)^2^+1.1594P] where P=(Fo^2^+2Fc^2^)/3'
_refine_ls_weighting_scheme calc
_refine_ls_wR_factor_gt 0.0905
_refine_ls_wR_factor_ref 0.0952
_reflns_Friedel_coverage 0.000
_reflns_number_gt 4838
_reflns_number_total 5515
_reflns_threshold_expression 'I > 2\s(I)'
_cod_data_source_file d4cc06512c2.cif
_cod_data_source_block mo_lf32_kotora
_cod_original_sg_symbol_H-M 'P 21/n'
_cod_database_code 1573791
_shelx_shelxl_version_number 2019/3
_shelx_space_group_comment
;
The symmetry employed for this shelxl refinement is uniquely defined
by the following loop, which should always be used as a source of
symmetry information in preference to the above space-group names.
They are only intended as comments.
;
_shelx_estimated_absorpt_t_min 0.962
_shelx_estimated_absorpt_t_max 0.980

loop_
_space_group_symop_operation_xyz
'x, y, z'
'-x+1/2, y+1/2, -z+1/2'
'-x, -y, -z'
'x-1/2, -y-1/2, z-1/2'

loop_
_atom_site_label
_atom_site_type_symbol
_atom_site_fract_x
_atom_site_fract_y
_atom_site_fract_z
_atom_site_U_iso_or_equiv
_atom_site_adp_type
_atom_site_occupancy
_atom_site_site_symmetry_order
_atom_site_calc_flag
_atom_site_refinement_flags_posn
_atom_site_refinement_flags_adp
_atom_site_refinement_flags_occupancy
_atom_site_disorder_assembly
_atom_site_disorder_group
Si1 Si 0.30829(5) 0.66218(2) 0.50501(2) 0.02577(10) Uani 1 1 d . . . . .
N1 N 0.24331(13) 0.67392(5) 0.26844(7) 0.0208(2) Uani 1 1 d . . . . .
O1 O 0.13517(15) 0.36246(4) 0.33197(8) 0.0386(3) Uani 1 1 d . . . . .
O2 O 0.23634(15) 0.65484(4) -0.02338(7) 0.0363(2) Uani 1 1 d . . . . .
C1 C 0.23265(17) 0.57453(6) 0.08270(9) 0.0238(3) Uani 1 1 d . . . . .
H1 H 0.215278 0.604118 0.128046 0.029 Uiso 1 1 calc R U . . .
C2 C 0.24783(19) 0.59343(6) -0.00717(9) 0.0286(3) Uani 1 1 d . . . . .
C3 C 0.2736(2) 0.55061(7) -0.07604(10) 0.0394(4) Uani 1 1 d . . . . .
H3 H 0.288709 0.563784 -0.136948 0.047 Uiso 1 1 calc R U . . .
C4 C 0.2765(3) 0.48993(7) -0.05391(11) 0.0433(4) Uani 1 1 d . . . . .
H4 H 0.292477 0.461168 -0.100805 0.052 Uiso 1 1 calc R U . . .
C5 C 0.2566(2) 0.46832(6) 0.03640(10) 0.0319(3) Uani 1 1 d . . . . .
C6 C 0.2454(2) 0.40470(7) 0.05205(11) 0.0398(4) Uani 1 1 d . . . . .
H6 H 0.258619 0.376757 0.003406 0.048 Uiso 1 1 calc R U . . .
C7 C 0.2159(2) 0.38333(6) 0.13622(11) 0.0348(3) Uani 1 1 d . . . . .
H7 H 0.199733 0.340981 0.145128 0.042 Uiso 1 1 calc R U . . .
C8 C 0.21004(17) 0.42560(6) 0.20929(10) 0.0258(3) Uani 1 1 d . . . . .
C9 C 0.23222(15) 0.48844(5) 0.20109(9) 0.0208(2) Uani 1 1 d . . . . .
C10 C 0.24230(16) 0.51212(6) 0.10904(9) 0.0230(3) Uani 1 1 d . . . . .
C11 C 0.17403(17) 0.41172(6) 0.30367(10) 0.0263(3) Uani 1 1 d . . . . .
C12 C 0.19281(16) 0.47043(6) 0.35729(9) 0.0223(2) Uani 1 1 d . . . . .
C13 C 0.18301(17) 0.47939(6) 0.45111(10) 0.0259(3) Uani 1 1 d . . . . .
H13 H 0.154589 0.446788 0.488151 0.031 Uiso 1 1 calc R U . . .
C14 C 0.21595(17) 0.53771(6) 0.49051(9) 0.0257(3) Uani 1 1 d . . . . .
H14 H 0.204879 0.545105 0.554469 0.031 Uiso 1 1 calc R U . . .
C15 C 0.26485(15) 0.58571(6) 0.43870(9) 0.0212(2) Uani 1 1 d . . . . .
C16 C 0.27773(14) 0.57455(5) 0.34153(8) 0.0182(2) Uani 1 1 d . . . . .
C17 C 0.23484(15) 0.51710(5) 0.29883(9) 0.0191(2) Uani 1 1 d . . . . .
C18 C 0.34519(15) 0.62567(5) 0.29215(8) 0.0177(2) Uani 1 1 d . . . . .
C19 C 0.30114(17) 0.72165(5) 0.22379(9) 0.0238(3) Uani 1 1 d . . . . .
H19 H 0.227998 0.756283 0.206372 0.029 Uiso 1 1 calc R U . . .
C20 C 0.45755(18) 0.72244(6) 0.20281(9) 0.0248(3) Uani 1 1 d . . . . .
H20 H 0.490245 0.756429 0.170174 0.030 Uiso 1 1 calc R U . . .
C21 C 0.57079(16) 0.67220(6) 0.23006(9) 0.0217(2) Uani 1 1 d . . . . .
C22 C 0.73928(17) 0.67057(6) 0.21564(10) 0.0286(3) Uani 1 1 d . . . . .
H22 H 0.778535 0.703714 0.184056 0.034 Uiso 1 1 calc R U . . .
C23 C 0.84557(17) 0.62185(7) 0.24669(10) 0.0319(3) Uani 1 1 d . . . . .
H23 H 0.958674 0.621507 0.237128 0.038 Uiso 1 1 calc R U . . .
C24 C 0.78891(17) 0.57181(7) 0.29302(10) 0.0288(3) Uani 1 1 d . . . . .
H24 H 0.864347 0.538181 0.314495 0.035 Uiso 1 1 calc R U . . .
C25 C 0.62644(16) 0.57146(6) 0.30713(9) 0.0224(2) Uani 1 1 d . . . . .
H25 H 0.588915 0.537408 0.337541 0.027 Uiso 1 1 calc R U . . .
C26 C 0.51372(15) 0.62182(5) 0.27647(8) 0.0186(2) Uani 1 1 d . . . . .
C27 C 0.5056(2) 0.70181(7) 0.48962(11) 0.0366(3) Uani 1 1 d . . . . .
H27A H 0.529566 0.737657 0.532351 0.055 Uiso 1 1 calc R U . . .
H27B H 0.486154 0.714746 0.421532 0.055 Uiso 1 1 calc R U . . .
H27C H 0.604669 0.673870 0.506890 0.055 Uiso 1 1 calc R U . . .
C28 C 0.1123(2) 0.71173(7) 0.46607(11) 0.0396(4) Uani 1 1 d . . . . .
H28A H 0.133165 0.750290 0.502250 0.059 Uiso 1 1 calc R U . . .
H28B H 0.012743 0.690894 0.479550 0.059 Uiso 1 1 calc R U . . .
H28C H 0.088010 0.720035 0.395949 0.059 Uiso 1 1 calc R U . . .
C29 C 0.3455(2) 0.64605(7) 0.63904(10) 0.0384(3) Uani 1 1 d . . . . .
H29A H 0.385164 0.683320 0.676427 0.058 Uiso 1 1 calc R U . . .
H29B H 0.433730 0.614162 0.658885 0.058 Uiso 1 1 calc R U . . .
H29C H 0.236902 0.632254 0.651636 0.058 Uiso 1 1 calc R U . . .
C30 C 0.2526(2) 0.67680(7) -0.11510(10) 0.0367(3) Uani 1 1 d . . . . .
H30A H 0.247681 0.721494 -0.115808 0.055 Uiso 1 1 calc R U . . .
H30B H 0.157522 0.660603 -0.167666 0.055 Uiso 1 1 calc R U . . .
H30C H 0.363679 0.663399 -0.124799 0.055 Uiso 1 1 calc R U . . .

loop_
_atom_site_aniso_label
_atom_site_aniso_U_11
_atom_site_aniso_U_22
_atom_site_aniso_U_33
_atom_site_aniso_U_23
_atom_site_aniso_U_13
_atom_site_aniso_U_12
Si1 0.0336(2) 0.02449(18) 0.01919(17) -0.00213(13) 0.00691(14) 0.00107(14)
N1 0.0235(5) 0.0178(5) 0.0209(5) -0.0005(4) 0.0055(4) 0.0008(4)
O1 0.0534(7) 0.0203(5) 0.0422(6) 0.0051(4) 0.0132(5) -0.0075(4)
O2 0.0608(7) 0.0267(5) 0.0223(5) 0.0050(4) 0.0126(5) -0.0016(5)
C1 0.0280(6) 0.0235(6) 0.0190(6) -0.0020(5) 0.0047(5) -0.0010(5)
C2 0.0357(7) 0.0266(7) 0.0221(6) 0.0008(5) 0.0053(5) -0.0013(5)
C3 0.0625(10) 0.0368(8) 0.0212(6) -0.0004(6) 0.0153(7) 0.0008(7)
C4 0.0721(12) 0.0343(8) 0.0263(7) -0.0069(6) 0.0182(7) 0.0039(8)
C5 0.0442(8) 0.0265(7) 0.0247(6) -0.0038(5) 0.0084(6) 0.0015(6)
C6 0.0633(10) 0.0252(7) 0.0301(7) -0.0083(6) 0.0110(7) 0.0029(7)
C7 0.0493(9) 0.0182(6) 0.0345(7) -0.0034(5) 0.0070(6) -0.0001(6)
C8 0.0281(6) 0.0203(6) 0.0274(6) 0.0006(5) 0.0044(5) -0.0003(5)
C9 0.0198(5) 0.0193(6) 0.0227(6) -0.0009(4) 0.0044(4) 0.0006(4)
C10 0.0241(6) 0.0233(6) 0.0206(6) -0.0014(5) 0.0040(5) -0.0003(5)
C11 0.0265(6) 0.0198(6) 0.0308(7) 0.0028(5) 0.0043(5) -0.0007(5)
C12 0.0211(6) 0.0190(6) 0.0271(6) 0.0043(5) 0.0066(5) 0.0007(5)
C13 0.0277(6) 0.0247(6) 0.0272(6) 0.0088(5) 0.0108(5) -0.0007(5)
C14 0.0296(7) 0.0283(7) 0.0218(6) 0.0041(5) 0.0113(5) 0.0018(5)
C15 0.0212(6) 0.0224(6) 0.0207(6) 0.0017(4) 0.0067(4) 0.0014(5)
C16 0.0164(5) 0.0188(5) 0.0197(5) 0.0028(4) 0.0054(4) 0.0021(4)
C17 0.0158(5) 0.0199(6) 0.0218(6) 0.0030(4) 0.0053(4) 0.0014(4)
C18 0.0216(6) 0.0164(5) 0.0147(5) -0.0003(4) 0.0041(4) -0.0011(4)
C19 0.0312(6) 0.0160(5) 0.0227(6) 0.0013(4) 0.0045(5) 0.0021(5)
C20 0.0349(7) 0.0174(6) 0.0227(6) 0.0027(5) 0.0084(5) -0.0040(5)
C21 0.0245(6) 0.0220(6) 0.0186(5) -0.0010(4) 0.0056(5) -0.0052(5)
C22 0.0267(6) 0.0324(7) 0.0282(6) 0.0023(5) 0.0100(5) -0.0092(5)
C23 0.0205(6) 0.0450(8) 0.0320(7) 0.0021(6) 0.0099(5) -0.0028(6)
C24 0.0224(6) 0.0368(7) 0.0269(6) 0.0051(5) 0.0060(5) 0.0064(5)
C25 0.0218(6) 0.0248(6) 0.0205(6) 0.0033(5) 0.0053(5) 0.0015(5)
C26 0.0208(6) 0.0194(6) 0.0149(5) -0.0003(4) 0.0037(4) -0.0020(4)
C27 0.0444(8) 0.0368(8) 0.0257(7) -0.0047(6) 0.0041(6) -0.0127(7)
C28 0.0499(9) 0.0354(8) 0.0331(7) -0.0053(6) 0.0103(7) 0.0147(7)
C29 0.0522(9) 0.0411(8) 0.0225(7) -0.0024(6) 0.0111(6) 0.0010(7)
C30 0.0467(9) 0.0376(8) 0.0259(7) 0.0093(6) 0.0099(6) -0.0033(7)

loop_
_atom_type_symbol
_atom_type_description
_atom_type_scat_dispersion_real
_atom_type_scat_dispersion_imag
_atom_type_scat_source
C C 0.0033 0.0016 'International Tables Vol C Tables 4.2.6.8 and 6.1.1.4'
H H 0.0000 0.0000 'International Tables Vol C Tables 4.2.6.8 and 6.1.1.4'
N N 0.0061 0.0033 'International Tables Vol C Tables 4.2.6.8 and 6.1.1.4'
O O 0.0106 0.0060 'International Tables Vol C Tables 4.2.6.8 and 6.1.1.4'
Si Si 0.0817 0.0704 'International Tables Vol C Tables 4.2.6.8 and 6.1.1.4'

loop_
_geom_angle_atom_site_label_1
_geom_angle_atom_site_label_2
_geom_angle_atom_site_label_3
_geom_angle
_geom_angle_site_symmetry_1
_geom_angle_site_symmetry_3
_geom_angle_publ_flag
C27 Si1 C28 111.41(8) . . ?
C27 Si1 C29 107.16(7) . . ?
C28 Si1 C29 107.69(7) . . ?
C27 Si1 C15 113.58(6) . . ?
C28 Si1 C15 109.63(6) . . ?
C29 Si1 C15 107.08(6) . . ?
C18 N1 C19 117.93(11) . . ?
C2 O2 C30 117.93(11) . . ?
C2 C1 C10 121.59(12) . . ?
C2 C1 H1 119.2 . . ?
C10 C1 H1 119.2 . . ?
O2 C2 C1 115.75(12) . . ?
O2 C2 C3 123.72(12) . . ?
C1 C2 C3 120.53(13) . . ?
C4 C3 C2 119.04(13) . . ?
C4 C3 H3 120.5 . . ?
C2 C3 H3 120.5 . . ?
C3 C4 C5 122.36(14) . . ?
C3 C4 H4 118.8 . . ?
C5 C4 H4 118.8 . . ?
C4 C5 C6 119.86(13) . . ?
C4 C5 C10 118.52(13) . . ?
C6 C5 C10 121.59(13) . . ?
C7 C6 C5 120.57(13) . . ?
C7 C6 H6 119.7 . . ?
C5 C6 H6 119.7 . . ?
C6 C7 C8 118.09(13) . . ?
C6 C7 H7 121.0 . . ?
C8 C7 H7 121.0 . . ?
C9 C8 C7 124.04(13) . . ?
C9 C8 C11 109.79(11) . . ?
C7 C8 C11 126.14(12) . . ?
C8 C9 C10 118.25(11) . . ?
C8 C9 C17 107.60(11) . . ?
C10 C9 C17 134.12(11) . . ?
C1 C10 C9 125.50(11) . . ?
C1 C10 C5 117.72(12) . . ?
C9 C10 C5 116.73(11) . . ?
O1 C11 C8 127.57(13) . . ?
O1 C11 C12 126.74(13) . . ?
C8 C11 C12 105.69(10) . . ?
C13 C12 C17 123.51(12) . . ?
C13 C12 C11 126.89(11) . . ?
C17 C12 C11 109.48(11) . . ?
C12 C13 C14 117.98(11) . . ?
C12 C13 H13 121.0 . . ?
C14 C13 H13 121.0 . . ?
C13 C14 C15 121.91(12) . . ?
C13 C14 H14 119.0 . . ?
C15 C14 H14 119.0 . . ?
C14 C15 C16 118.74(11) . . ?
C14 C15 Si1 116.14(9) . . ?
C16 C15 Si1 125.12(9) . . ?
C17 C16 C15 119.94(11) . . ?
C17 C16 C18 123.18(10) . . ?
C15 C16 C18 116.83(10) . . ?
C16 C17 C12 117.72(11) . . ?
C16 C17 C9 135.25(11) . . ?
C12 C17 C9 106.89(10) . . ?
N1 C18 C26 123.48(11) . . ?
N1 C18 C16 116.30(10) . . ?
C26 C18 C16 120.17(10) . . ?
C20 C19 N1 123.76(11) . . ?
C20 C19 H19 118.1 . . ?
N1 C19 H19 118.1 . . ?
C19 C20 C21 119.33(11) . . ?
C19 C20 H20 120.3 . . ?
C21 C20 H20 120.3 . . ?
C20 C21 C22 123.06(12) . . ?
C20 C21 C26 118.07(11) . . ?
C22 C21 C26 118.85(12) . . ?
C23 C22 C21 120.58(12) . . ?
C23 C22 H22 119.7 . . ?
C21 C22 H22 119.7 . . ?
C22 C23 C24 120.56(12) . . ?
C22 C23 H23 119.7 . . ?
C24 C23 H23 119.7 . . ?
C25 C24 C23 120.50(12) . . ?
C25 C24 H24 119.7 . . ?
C23 C24 H24 119.7 . . ?
C24 C25 C26 120.15(12) . . ?
C24 C25 H25 119.9 . . ?
C26 C25 H25 119.9 . . ?
C25 C26 C21 119.35(11) . . ?
C25 C26 C18 123.25(11) . . ?
C21 C26 C18 117.37(11) . . ?
Si1 C27 H27A 109.5 . . ?
Si1 C27 H27B 109.5 . . ?
H27A C27 H27B 109.5 . . ?
Si1 C27 H27C 109.5 . . ?
H27A C27 H27C 109.5 . . ?
H27B C27 H27C 109.5 . . ?
Si1 C28 H28A 109.5 . . ?
Si1 C28 H28B 109.5 . . ?
H28A C28 H28B 109.5 . . ?
Si1 C28 H28C 109.5 . . ?
H28A C28 H28C 109.5 . . ?
H28B C28 H28C 109.5 . . ?
Si1 C29 H29A 109.5 . . ?
Si1 C29 H29B 109.5 . . ?
H29A C29 H29B 109.5 . . ?
Si1 C29 H29C 109.5 . . ?
H29A C29 H29C 109.5 . . ?
H29B C29 H29C 109.5 . . ?
O2 C30 H30A 109.5 . . ?
O2 C30 H30B 109.5 . . ?
H30A C30 H30B 109.5 . . ?
O2 C30 H30C 109.5 . . ?
H30A C30 H30C 109.5 . . ?
H30B C30 H30C 109.5 . . ?

loop_
_geom_bond_atom_site_label_1
_geom_bond_atom_site_label_2
_geom_bond_distance
_geom_bond_site_symmetry_2
_geom_bond_publ_flag
Si1 C27 1.8643(16) . ?
Si1 C28 1.8663(16) . ?
Si1 C29 1.8812(14) . ?
Si1 C15 1.9085(13) . ?
N1 C18 1.3228(15) . ?
N1 C19 1.3662(16) . ?
O1 C11 1.2205(16) . ?
O2 C2 1.3642(17) . ?
O2 C30 1.4269(16) . ?
C1 C2 1.3781(18) . ?
C1 C10 1.4146(18) . ?
C1 H1 0.9500 . ?
C2 C3 1.410(2) . ?
C3 C4 1.365(2) . ?
C3 H3 0.9500 . ?
C4 C5 1.416(2) . ?
C4 H4 0.9500 . ?
C5 C6 1.418(2) . ?
C5 C10 1.4361(18) . ?
C6 C7 1.362(2) . ?
C6 H6 0.9500 . ?
C7 C8 1.4014(19) . ?
C7 H7 0.9500 . ?
C8 C9 1.3973(17) . ?
C8 C11 1.4761(19) . ?
C9 C10 1.4290(17) . ?
C9 C17 1.5190(16) . ?
C11 C12 1.4822(18) . ?
C12 C13 1.3700(18) . ?
C12 C17 1.4133(16) . ?
C13 C14 1.3920(19) . ?
C13 H13 0.9500 . ?
C14 C15 1.3980(17) . ?
C14 H14 0.9500 . ?
C15 C16 1.4324(16) . ?
C16 C17 1.4002(16) . ?
C16 C18 1.4965(16) . ?
C18 C26 1.4262(16) . ?
C19 C20 1.3612(19) . ?
C19 H19 0.9500 . ?
C20 C21 1.4129(18) . ?
C20 H20 0.9500 . ?
C21 C22 1.4167(18) . ?
C21 C26 1.4219(16) . ?
C22 C23 1.363(2) . ?
C22 H22 0.9500 . ?
C23 C24 1.414(2) . ?
C23 H23 0.9500 . ?
C24 C25 1.3668(17) . ?
C24 H24 0.9500 . ?
C25 C26 1.4184(17) . ?
C25 H25 0.9500 . ?
C27 H27A 0.9800 . ?
C27 H27B 0.9800 . ?
C27 H27C 0.9800 . ?
C28 H28A 0.9800 . ?
C28 H28B 0.9800 . ?
C28 H28C 0.9800 . ?
C29 H29A 0.9800 . ?
C29 H29B 0.9800 . ?
C29 H29C 0.9800 . ?
C30 H30A 0.9800 . ?
C30 H30B 0.9800 . ?
C30 H30C 0.9800 . ?
